data_7025143
loop_
_publ_author_name
'Flower, Kevin R.'
'McGown, A. T.'
'Miles, Philip J.'
'Pritchard, Robin G.'
'Warren, John E.'

_publ_section_title
;
 Isolation of 1,4-Li(2)-C(6)H(4) and its reaction with [(Ph(3)P)AuCl].
;
_journal_issue 14
_journal_name_full 'Dalton transactions (Cambridge, England : 2003)'
_journal_page_first 3509
_journal_page_last 3520
_journal_paper_doi 10.1039/b925355f
_journal_volume 39
_journal_year 2010
_chemical_compound_source 'synthesis as described'
_chemical_formula_moiety 'C21 H17 Au P, C0.9 H1.8 Cl1.80'
_chemical_formula_sum 'C21.9 H18.8 Au Cl1.8 P'
_chemical_formula_weight 573.93
_space_group_IT_number 14
_symmetry_cell_setting monoclinic
_symmetry_Int_Tables_number 14
_symmetry_space_group_name_Hall '-P 2yn'
_symmetry_space_group_name_H-M 'P 1 21/n 1'
_atom_sites_solution_hydrogens geom
_atom_sites_solution_primary direct
_atom_sites_solution_secondary difmap
_audit_conform_dict_location ftp://ftp.iucr.org/pub/cif_core.dic
_audit_conform_dict_name cif_core.dic
_audit_conform_dict_version 2.3
_audit_creation_date 2008-02-29T11:21:33-00:00
_audit_creation_method 'WinGX routine CIF_UPDATE'
_cell_angle_alpha 90
_cell_angle_beta 91.4370(10)
_cell_angle_gamma 90
_cell_formula_units_Z 4
_cell_length_a 8.2662(5)
_cell_length_b 17.3899(11)
_cell_length_c 14.2615(9)
_cell_measurement_reflns_used 7028
_cell_measurement_temperature 150(2)
_cell_measurement_theta_max 58.92
_cell_measurement_theta_min 4.423
_cell_measurement_wavelength 0.671
_cell_volume 2049.4(2)
_computing_cell_refinement 'APEXII (Bruker, 2004)'
_computing_data_collection 'APEXII (Bruker, 2004)'
_computing_data_reduction 'SAINT v7.34a (Bruker, 2004)'
_computing_molecular_graphics 'X-Seed (Barbour, 2001)'
_computing_publication_material 'WinGX publication routines (Farrugia, 1999)'
_computing_structure_refinement 'SHELXL-97 (Sheldrick, 1997)'
_computing_structure_solution 'SHELXS-97 (Sheldrick, 1990)'
_diffrn_ambient_temperature 150(2)
_diffrn_measured_fraction_theta_full 0.991
_diffrn_measured_fraction_theta_max 0.991
_diffrn_measurement_device 'APEXII CCD camera on D8 diffractometer'
_diffrn_measurement_device_type 'CCD area detector'
_diffrn_measurement_method 'omega rotation'
_diffrn_radiation_collimation '0.2 mm double-pinhole'
_diffrn_radiation_monochromator 'Silicon 111'
_diffrn_radiation_probe x-ray
_diffrn_radiation_type synchrotron
_diffrn_radiation_wavelength 0.671
_diffrn_reflns_av_R_equivalents 0.0301
_diffrn_reflns_av_unetI/netI 0.0295
_diffrn_reflns_limit_h_max 11
_diffrn_reflns_limit_h_min -11
_diffrn_reflns_limit_k_max 23
_diffrn_reflns_limit_k_min -24
_diffrn_reflns_limit_l_max 19
_diffrn_reflns_limit_l_min -19
_diffrn_reflns_number 21858
_diffrn_reflns_theta_full 27.77
_diffrn_reflns_theta_max 27.77
_diffrn_reflns_theta_min 1.74
_diffrn_source synchrotron
_diffrn_source_type 'Station 9.8, SRS, Daresbury'
_exptl_absorpt_coefficient_mu 6.436
_exptl_absorpt_correction_T_max 0.8557
_exptl_absorpt_correction_T_min 0.6615
_exptl_absorpt_correction_type multi-scan
_exptl_absorpt_process_details 'SADABS-2004/1 (Bruker-Nonius, 2004)'
_exptl_crystal_colour colourless
_exptl_crystal_density_diffrn 1.86
_exptl_crystal_density_method 'not measured'
_exptl_crystal_description plate
_exptl_crystal_F_000 1100
_exptl_crystal_size_max 0.07
_exptl_crystal_size_mid 0.03
_exptl_crystal_size_min 0.03
_refine_diff_density_max 2.158
_refine_diff_density_min -0.771
_refine_diff_density_rms 0.151
_refine_ls_extinction_method none
_refine_ls_goodness_of_fit_ref 1.039
_refine_ls_hydrogen_treatment constr
_refine_ls_matrix_type full
_refine_ls_number_parameters 233
_refine_ls_number_reflns 5700
_refine_ls_number_restraints 0
_refine_ls_restrained_S_all 1.039
_refine_ls_R_factor_all 0.0495
_refine_ls_R_factor_gt 0.0327
_refine_ls_shift/su_max 0.003
_refine_ls_shift/su_mean 0
_refine_ls_structure_factor_coef Fsqd
_refine_ls_weighting_details 'calc w=1/[\s^2^(Fo^2^)+(0.0464P)^2^+1.8155P] where P=(Fo^2^+2Fc^2^)/3'
_refine_ls_weighting_scheme calc
_refine_ls_wR_factor_gt 0.0761
_refine_ls_wR_factor_ref 0.084
_reflns_number_gt 4438
_reflns_number_total 5700
_reflns_threshold_expression >2sigma(I)
_cod_data_source_file b925355f.txt
_cod_data_source_block h1abs14
_cod_original_sg_symbol_H-M 'P 21/n'
_cod_original_formula_sum 'C21.90 H18.80 Au Cl1.80 P'
_cod_database_code 7025143

loop_
_symmetry_equiv_pos_as_xyz
'x, y, z'
'-x+1/2, y+1/2, -z+1/2'
'-x, -y, -z'
'x-1/2, -y-1/2, z-1/2'

loop_
_atom_site_label
_atom_site_type_symbol
_atom_site_fract_x
_atom_site_fract_y
_atom_site_fract_z
_atom_site_U_iso_or_equiv
_atom_site_adp_type
_atom_site_occupancy
_atom_site_symmetry_multiplicity
_atom_site_calc_flag
_atom_site_refinement_flags
Au1 Au 0.11509(2) 0.870876(9) 0.175697(11) 0.02979(6) Uani 1 1 d .
P1 P 0.19339(14) 0.77589(7) 0.27871(7) 0.0275(2) Uani 1 1 d .
C1 C 0.0470(6) 0.9493(3) 0.0757(3) 0.0319(9) Uani 1 1 d .
C2 C -0.1021(6) 0.9423(3) 0.0274(3) 0.0345(10) Uani 1 1 d .
H2 H -0.1747 0.9027 0.0447 0.041 Uiso 1 1 calc R
C3 C -0.1465(6) 0.9921(3) -0.0453(3) 0.0336(10) Uani 1 1 d .
H3 H -0.2494 0.9856 -0.0754 0.04 Uiso 1 1 calc R
C4 C 0.3133(5) 0.8077(3) 0.3801(3) 0.0287(9) Uani 1 1 d .
C5 C 0.4256(6) 0.7612(3) 0.4255(3) 0.0371(10) Uani 1 1 d .
H5 H 0.444 0.7105 0.4034 0.045 Uiso 1 1 calc R
C6 C 0.5119(7) 0.7885(3) 0.5035(4) 0.0456(13) Uani 1 1 d .
H6 H 0.5892 0.7564 0.5346 0.055 Uiso 1 1 calc R
C7 C 0.4858(7) 0.8618(3) 0.5359(4) 0.0453(13) Uani 1 1 d .
H7 H 0.5454 0.8801 0.5892 0.054 Uiso 1 1 calc R
C8 C 0.3736(7) 0.9089(3) 0.4914(4) 0.0415(12) Uani 1 1 d .
H8 H 0.3557 0.9595 0.5139 0.05 Uiso 1 1 calc R
C9 C 0.2873(6) 0.8820(3) 0.4137(3) 0.0372(10) Uani 1 1 d .
H9 H 0.2099 0.9143 0.383 0.045 Uiso 1 1 calc R
C10 C 0.0263(5) 0.7218(3) 0.3259(3) 0.0294(9) Uani 1 1 d .
C11 C 0.0381(6) 0.6822(3) 0.4100(3) 0.0339(10) Uani 1 1 d .
H11 H 0.134 0.6857 0.4478 0.041 Uiso 1 1 calc R
C12 C -0.0915(7) 0.6369(3) 0.4393(4) 0.0380(11) Uani 1 1 d .
H12 H -0.082 0.6083 0.4959 0.046 Uiso 1 1 calc R
C13 C -0.2327(6) 0.6340(3) 0.3858(4) 0.0406(11) Uani 1 1 d .
H13 H -0.3213 0.6041 0.4062 0.049 Uiso 1 1 calc R
C14 C -0.2456(6) 0.6744(3) 0.3026(4) 0.0431(12) Uani 1 1 d .
H14 H -0.343 0.6723 0.266 0.052 Uiso 1 1 calc R
C15 C -0.1168(6) 0.7180(3) 0.2726(4) 0.0384(11) Uani 1 1 d .
H15 H -0.1261 0.7455 0.2151 0.046 Uiso 1 1 calc R
C16 C 0.3104(5) 0.7031(3) 0.2185(3) 0.0297(9) Uani 1 1 d .
C17 C 0.3971(6) 0.7240(3) 0.1403(3) 0.0399(11) Uani 1 1 d .
H17 H 0.3987 0.7763 0.1212 0.048 Uiso 1 1 calc R
C18 C 0.4812(8) 0.6700(3) 0.0897(4) 0.0480(14) Uani 1 1 d .
H18 H 0.5414 0.6854 0.037 0.058 Uiso 1 1 calc R
C19 C 0.4777(7) 0.5932(3) 0.1157(4) 0.0444(12) Uani 1 1 d .
H19 H 0.5323 0.5557 0.0798 0.053 Uiso 1 1 calc R
C20 C 0.3945(6) 0.5715(3) 0.1942(4) 0.0400(11) Uani 1 1 d .
H20 H 0.3947 0.5193 0.2136 0.048 Uiso 1 1 calc R
C21 C 0.3109(5) 0.6257(2) 0.2446(3) 0.0352(10) Uani 1 1 d .
H21 H 0.2528 0.6101 0.298 0.042 Uiso 1 1 calc R
C1S C 0.7103(5) 0.9735(2) 0.2598(3) 0.0550(17) Uani 0.907(5) 1 d PR
H1S1 H 0.7045 1.0269 0.2835 0.066 Uiso 0.907(5) 1 calc PR
H1S2 H 0.7917 0.9722 0.21 0.066 Uiso 0.907(5) 1 calc PR
Cl1S Cl 0.5208(3) 0.94767(16) 0.21098(16) 0.0797(8) Uani 0.907(5) 1 d P
Cl2S Cl 0.7742(2) 0.91215(10) 0.35236(13) 0.0569(6) Uani 0.907(5) 1 d P

loop_
_atom_site_aniso_label
_atom_site_aniso_U_11
_atom_site_aniso_U_22
_atom_site_aniso_U_33
_atom_site_aniso_U_23
_atom_site_aniso_U_13
_atom_site_aniso_U_12
Au1 0.03585(10) 0.03107(10) 0.02223(8) 0.00370(7) -0.00376(6) 0.00462(7)
P1 0.0284(5) 0.0322(6) 0.0216(5) 0.0038(4) -0.0028(4) 0.0020(4)
C1 0.047(3) 0.027(2) 0.0212(19) -0.0008(16) -0.0057(18) 0.0039(19)
C2 0.043(3) 0.036(2) 0.024(2) -0.0022(18) -0.0047(18) 0.004(2)
C3 0.036(2) 0.039(2) 0.025(2) -0.0038(18) -0.0073(17) 0.0072(19)
C4 0.033(2) 0.031(2) 0.0225(19) 0.0083(16) -0.0016(16) -0.0061(17)
C5 0.037(2) 0.043(3) 0.031(2) 0.006(2) -0.0100(19) 0.001(2)
C6 0.043(3) 0.053(3) 0.040(3) 0.007(2) -0.015(2) -0.005(2)
C7 0.041(3) 0.065(4) 0.029(2) -0.002(2) -0.007(2) -0.014(3)
C8 0.047(3) 0.044(3) 0.034(2) -0.004(2) 0.001(2) -0.012(2)
C9 0.037(2) 0.040(3) 0.034(2) 0.002(2) 0.0010(19) -0.002(2)
C10 0.032(2) 0.033(2) 0.0238(19) 0.0020(17) -0.0004(16) -0.0006(17)
C11 0.031(2) 0.042(3) 0.029(2) 0.0040(19) -0.0040(18) -0.0026(19)
C12 0.042(3) 0.040(3) 0.032(2) -0.0010(19) 0.005(2) -0.006(2)
C13 0.035(3) 0.043(3) 0.044(3) 0.000(2) 0.008(2) -0.004(2)
C14 0.029(2) 0.052(3) 0.048(3) 0.001(2) -0.005(2) -0.005(2)
C15 0.034(2) 0.043(3) 0.037(3) 0.005(2) -0.003(2) 0.002(2)
C16 0.028(2) 0.036(2) 0.0245(19) 0.0015(17) -0.0035(16) 0.0012(17)
C17 0.042(3) 0.045(3) 0.033(2) 0.009(2) 0.005(2) 0.008(2)
C18 0.057(3) 0.054(3) 0.035(3) 0.009(2) 0.018(2) 0.009(3)
C19 0.050(3) 0.048(3) 0.035(3) -0.006(2) -0.001(2) 0.013(2)
C20 0.041(3) 0.035(3) 0.044(3) -0.003(2) -0.002(2) -0.001(2)
C21 0.036(2) 0.035(2) 0.034(2) -0.0001(19) 0.0006(18) -0.0041(19)
C1S 0.052(4) 0.065(4) 0.048(4) 0.005(3) 0.002(3) -0.014(3)
Cl1S 0.0606(12) 0.1118(19) 0.0662(13) 0.0178(12) -0.0073(9) -0.0285(12)
Cl2S 0.0660(12) 0.0482(10) 0.0569(10) 0.0049(7) 0.0094(8) 0.0028(7)

loop_
_atom_type_symbol
_atom_type_description
_atom_type_scat_dispersion_real
_atom_type_scat_dispersion_imag
_atom_type_scat_source
C C -0.002 0.0014 'International Tables Vol C Tables 4.2.6.8 and 6.1.1.4'
H H 0 0 'International Tables Vol C Tables 4.2.6.8 and 6.1.1.4'
P P 0.1023 0.0942 'International Tables Vol C Tables 4.2.6.8 and 6.1.1.4'
Au Au -1.7731 8.0564 'International Tables Vol C Tables 4.2.6.8 and 6.1.1.4'
Cl Cl 0.1134 0.1425 'International Tables Vol C Tables 4.2.6.8 and 6.1.1.4'

loop_
_geom_angle_atom_site_label_1
_geom_angle_atom_site_label_2
_geom_angle_atom_site_label_3
_geom_angle
_geom_angle_site_symmetry_1
C1 Au1 P1 175.49(12) .
C10 P1 C4 105.5(2) .
C10 P1 C16 103.5(2) .
C4 P1 C16 107.5(2) .
C10 P1 Au1 113.92(15) .
C4 P1 Au1 115.44(15) .
C16 P1 Au1 110.05(14) .
C3 C1 C2 115.5(4) 3_575
C3 C1 Au1 123.7(3) 3_575
C2 C1 Au1 120.6(4) .
C3 C2 C1 121.6(5) .
C3 C2 H2 119.2 .
C1 C2 H2 119.2 .
C1 C3 C2 122.9(4) 3_575
C1 C3 H3 118.6 3_575
C2 C3 H3 118.6 .
C5 C4 C9 119.2(4) .
C5 C4 P1 122.8(4) .
C9 C4 P1 118.0(4) .
C4 C5 C6 120.1(5) .
C4 C5 H5 120 .
C6 C5 H5 120 .
C7 C6 C5 120.3(5) .
C7 C6 H6 119.9 .
C5 C6 H6 119.9 .
C6 C7 C8 120.3(5) .
C6 C7 H7 119.8 .
C8 C7 H7 119.8 .
C7 C8 C9 119.7(5) .
C7 C8 H8 120.2 .
C9 C8 H8 120.2 .
C8 C9 C4 120.4(5) .
C8 C9 H9 119.8 .
C4 C9 H9 119.8 .
C11 C10 C15 119.4(4) .
C11 C10 P1 122.8(4) .
C15 C10 P1 117.8(3) .
C10 C11 C12 120.1(4) .
C10 C11 H11 120 .
C12 C11 H11 120 .
C13 C12 C11 119.8(5) .
C13 C12 H12 120.1 .
C11 C12 H12 120.1 .
C12 C13 C14 120.2(5) .
C12 C13 H13 119.9 .
C14 C13 H13 119.9 .
C13 C14 C15 120.1(5) .
C13 C14 H14 119.9 .
C15 C14 H14 119.9 .
C14 C15 C10 120.4(5) .
C14 C15 H15 119.8 .
C10 C15 H15 119.8 .
C17 C16 C21 117.9(4) .
C17 C16 P1 119.2(4) .
C21 C16 P1 122.8(3) .
C18 C17 C16 121.2(5) .
C18 C17 H17 119.4 .
C16 C17 H17 119.4 .
C17 C18 C19 120.0(5) .
C17 C18 H18 120 .
C19 C18 H18 120 .
C20 C19 C18 119.6(5) .
C20 C19 H19 120.2 .
C18 C19 H19 120.2 .
C19 C20 C21 120.1(5) .
C19 C20 H20 119.9 .
C21 C20 H20 119.9 .
C20 C21 C16 121.2(4) .
C20 C21 H21 119.4 .
C16 C21 H21 119.4 .
Cl1S C1S Cl2S 112.9(2) .
Cl1S C1S H1S1 109 .
Cl2S C1S H1S1 109 .
Cl1S C1S H1S2 109 .
Cl2S C1S H1S2 109 .
H1S1 C1S H1S2 107.8 .

loop_
_geom_bond_atom_site_label_1
_geom_bond_atom_site_label_2
_geom_bond_distance
_geom_bond_site_symmetry_2
Au1 C1 2.041(4) .
Au1 P1 2.2930(11) .
P1 C10 1.814(5) .
P1 C4 1.818(4) .
P1 C16 1.821(5) .
C1 C3 1.386(7) 3_575
C1 C2 1.403(7) .
C2 C3 1.393(6) .
C2 H2 0.95 .
C3 C1 1.386(7) 3_575
C3 H3 0.95 .
C4 C5 1.381(6) .
C4 C9 1.397(7) .
C5 C6 1.391(7) .
C5 H5 0.95 .
C6 C7 1.374(8) .
C6 H6 0.95 .
C7 C8 1.381(8) .
C7 H7 0.95 .
C8 C9 1.384(7) .
C8 H8 0.95 .
C9 H9 0.95 .
C10 C11 1.384(6) .
C10 C15 1.392(6) .
C11 C12 1.402(7) .
C11 H11 0.95 .
C12 C13 1.380(8) .
C12 H12 0.95 .
C13 C14 1.381(8) .
C13 H13 0.95 .
C14 C15 1.384(7) .
C14 H14 0.95 .
C15 H15 0.95 .
C16 C17 1.389(7) .
C16 C21 1.397(6) .
C17 C18 1.383(8) .
C17 H17 0.95 .
C18 C19 1.387(8) .
C18 H18 0.95 .
C19 C20 1.380(8) .
C19 H19 0.95 .
C20 C21 1.381(7) .
C20 H20 0.95 .
C21 H21 0.95 .
C1S Cl1S 1.756(4) .
C1S Cl2S 1.768(4) .
C1S H1S1 0.99 .
C1S H1S2 0.99 .

loop_
_geom_torsion_atom_site_label_1
_geom_torsion_atom_site_label_2
_geom_torsion_atom_site_label_3
_geom_torsion_atom_site_label_4
_geom_torsion
_geom_torsion_site_symmetry_1
_geom_torsion_site_symmetry_4
C1 Au1 P1 C10 -91.4(18) . .
C1 Au1 P1 C4 146.3(18) . .
C1 Au1 P1 C16 24.3(19) . .
P1 Au1 C1 C3 -105.5(18) . 3_575
P1 Au1 C1 C2 69(2) . .
C3 C1 C2 C3 -0.8(8) 3_575 .
Au1 C1 C2 C3 -175.7(4) . .
C1 C2 C3 C1 0.8(8) . 3_575
C10 P1 C4 C5 82.0(4) . .
C16 P1 C4 C5 -28.0(5) . .
Au1 P1 C4 C5 -151.3(4) . .
C10 P1 C4 C9 -96.8(4) . .
C16 P1 C4 C9 153.2(4) . .
Au1 P1 C4 C9 29.9(4) . .
C9 C4 C5 C6 -0.2(7) . .
P1 C4 C5 C6 -179.1(4) . .
C4 C5 C6 C7 0.0(8) . .
C5 C6 C7 C8 0.1(9) . .
C6 C7 C8 C9 -0.1(8) . .
C7 C8 C9 C4 -0.1(8) . .
C5 C4 C9 C8 0.3(7) . .
P1 C4 C9 C8 179.1(4) . .
C4 P1 C10 C11 -29.2(5) . .
C16 P1 C10 C11 83.7(4) . .
Au1 P1 C10 C11 -156.9(4) . .
C4 P1 C10 C15 153.6(4) . .
C16 P1 C10 C15 -93.6(4) . .
Au1 P1 C10 C15 25.9(4) . .
C15 C10 C11 C12 1.9(7) . .
P1 C10 C11 C12 -175.3(4) . .
C10 C11 C12 C13 -2.2(8) . .
C11 C12 C13 C14 1.2(8) . .
C12 C13 C14 C15 0.0(8) . .
C13 C14 C15 C10 -0.3(8) . .
C11 C10 C15 C14 -0.7(8) . .
P1 C10 C15 C14 176.7(4) . .
C10 P1 C16 C17 149.7(4) . .
C4 P1 C16 C17 -99.0(4) . .
Au1 P1 C16 C17 27.6(4) . .
C10 P1 C16 C21 -27.1(4) . .
C4 P1 C16 C21 84.3(4) . .
Au1 P1 C16 C21 -149.2(3) . .
C21 C16 C17 C18 0.1(8) . .
P1 C16 C17 C18 -176.8(4) . .
C16 C17 C18 C19 1.1(9) . .
C17 C18 C19 C20 -2.2(9) . .
C18 C19 C20 C21 2.1(8) . .
C19 C20 C21 C16 -0.9(7) . .
C17 C16 C21 C20 -0.2(7) . .
P1 C16 C21 C20 176.6(4) . .
